data_7042349
loop_
_publ_author_name
'Solomatina, Anastasia I.'
'Aleksandrova, Irina O.'
'Karttunen, Antti J.'
'Tunik, Sergey P.'
'Koshevoy, Igor O.'

_publ_section_title
;
 Dibenzothiophene-platinated complexes: probing the effect of ancillary
 ligands on the photophysical performance.
;
_journal_issue 12
_journal_name_full 'Dalton transactions (Cambridge, England : 2003)'
_journal_page_first 3895
_journal_page_last 3905
_journal_paper_doi 10.1039/c7dt00349h
_journal_volume 46
_journal_year 2017
_chemical_formula_moiety 'C38 H31 Cl N O3 P Pt S'
_chemical_formula_sum 'C38 H31 Cl N O3 P Pt S'
_chemical_formula_weight 843.21
_space_group_crystal_system orthorhombic
_space_group_IT_number 61
_space_group_name_Hall '-P 2ac 2ab'
_space_group_name_H-M_alt 'P b c a'
_symmetry_space_group_name_Hall '-P 2ac 2ab'
_symmetry_space_group_name_H-M 'P b c a'
_atom_sites_solution_hydrogens geom
_audit_creation_method SHELXL-2014/7
_audit_update_record
;
2017-01-27 deposited with the CCDC.
2017-02-22 downloaded from the CCDC.
;
_cell_angle_alpha 90
_cell_angle_beta 90
_cell_angle_gamma 90
_cell_formula_units_Z 8
_cell_length_a 14.9248(19)
_cell_length_b 19.983(3)
_cell_length_c 21.437(3)
_cell_measurement_reflns_used 9946
_cell_measurement_temperature 150(2)
_cell_measurement_theta_max 30.03
_cell_measurement_theta_min 2.55
_cell_volume 6393.4(15)
_computing_cell_refinement 'SAINT (Bruker AXS, 2009)'
_computing_data_collection 'APEX2 (Bruker AXS, 2010)'
_computing_data_reduction 'SAINT (Bruker AXS, 2009)'
_computing_molecular_graphics 'Diamond v.4.03 (Brandenburg, 2014)'
_computing_publication_material 'SHELXL-2014 (Sheldrick, 2014)'
_computing_structure_refinement 'SHELXL-2014/7 (Sheldrick, 2014)'
_computing_structure_solution 'SHELXS-2014 (Sheldrick, 2014)'
_diffrn_ambient_temperature 150(2)
_diffrn_detector_area_resol_mean 16
_diffrn_measured_fraction_theta_full 0.999
_diffrn_measured_fraction_theta_max 0.998
_diffrn_measurement_device '62mm x 62mm CCD camera on three-circle goniostat'
_diffrn_measurement_device_type 'Bruker SMART APEX II CCD'
_diffrn_measurement_method '\f scans and \w scans'
_diffrn_radiation_monochromator 'flat graphite crystal'
_diffrn_radiation_type MoK\a
_diffrn_radiation_wavelength 0.71073
_diffrn_reflns_av_R_equivalents 0.0244
_diffrn_reflns_av_unetI/netI 0.0098
_diffrn_reflns_Laue_measured_fraction_full 0.999
_diffrn_reflns_Laue_measured_fraction_max 0.998
_diffrn_reflns_limit_h_max 20
_diffrn_reflns_limit_h_min -20
_diffrn_reflns_limit_k_max 28
_diffrn_reflns_limit_k_min -28
_diffrn_reflns_limit_l_max 30
_diffrn_reflns_limit_l_min -30
_diffrn_reflns_number 141752
_diffrn_reflns_point_group_measured_fraction_full 0.999
_diffrn_reflns_point_group_measured_fraction_max 0.998
_diffrn_reflns_theta_full 25.242
_diffrn_reflns_theta_max 30.030
_diffrn_reflns_theta_min 1.900
_exptl_absorpt_coefficient_mu 4.629
_exptl_absorpt_correction_T_max 0.164
_exptl_absorpt_correction_T_min 0.147
_exptl_absorpt_correction_type numerical
_exptl_absorpt_process_details 'SADABS (Sheldrick, 2008)'
_exptl_crystal_colour yellow
_exptl_crystal_density_diffrn 1.752
_exptl_crystal_description block
_exptl_crystal_F_000 3328
_exptl_crystal_preparation ', Luminescent'
_exptl_crystal_size_max 0.444
_exptl_crystal_size_mid 0.419
_exptl_crystal_size_min 0.390
_refine_diff_density_max 0.760
_refine_diff_density_min -0.421
_refine_diff_density_rms 0.080
_refine_ls_extinction_method none
_refine_ls_goodness_of_fit_ref 1.083
_refine_ls_hydrogen_treatment constr
_refine_ls_matrix_type full
_refine_ls_number_parameters 418
_refine_ls_number_reflns 9328
_refine_ls_number_restraints 0
_refine_ls_restrained_S_all 1.083
_refine_ls_R_factor_all 0.0234
_refine_ls_R_factor_gt 0.0184
_refine_ls_shift/su_max 0.005
_refine_ls_shift/su_mean 0.000
_refine_ls_structure_factor_coef Fsqd
_refine_ls_weighting_details 'w=1/[\s^2^(Fo^2^)+(0.0174P)^2^+9.3710P] where P=(Fo^2^+2Fc^2^)/3'
_refine_ls_weighting_scheme calc
_refine_ls_wR_factor_gt 0.0429
_refine_ls_wR_factor_ref 0.0453
_reflns_Friedel_coverage 0.000
_reflns_number_gt 8377
_reflns_number_total 9328
_reflns_threshold_expression 'I > 2\s(I)'
_cod_data_source_file c7dt00349h3.cif
_cod_data_source_block 4
_cod_depositor_comments 'Adding full bibliography for 7042345--7042354.cif.'
_cod_original_cell_volume 6393.3(14)
_cod_database_code 7042349
_shelx_shelxl_version_number 2014/7
_shelx_space_group_comment
;
The symmetry employed for this shelxl refinement is uniquely defined
by the following loop, which should always be used as a source of
symmetry information in preference to the above space-group names.
They are only intended as comments.
;
_shelx_estimated_absorpt_t_min 0.233
_shelx_estimated_absorpt_t_max 0.265

loop_
_space_group_symop_operation_xyz
'x, y, z'
'x+1/2, -y+1/2, -z'
'-x, y+1/2, -z+1/2'
'-x+1/2, -y, z+1/2'
'-x, -y, -z'
'-x-1/2, y-1/2, z'
'x, -y-1/2, z-1/2'
'x-1/2, y, -z-1/2'

loop_
_atom_site_label
_atom_site_type_symbol
_atom_site_fract_x
_atom_site_fract_y
_atom_site_fract_z
_atom_site_U_iso_or_equiv
_atom_site_adp_type
_atom_site_occupancy
_atom_site_site_symmetry_order
_atom_site_calc_flag
_atom_site_refinement_flags_posn
_atom_site_refinement_flags_adp
C1 C 0.95308(13) 0.11642(9) 0.39922(9) 0.0152(3) Uani 1 1 d . .
C2 C 0.90551(13) 0.15183(10) 0.44555(9) 0.0170(3) Uani 1 1 d . .
H2 H 0.8547 0.1774 0.4336 0.020 Uiso 1 1 calc R U
C3 C 0.93013(13) 0.15060(10) 0.50776(9) 0.0170(3) Uani 1 1 d . .
H3 H 0.8962 0.1749 0.5377 0.020 Uiso 1 1 calc R U
C4 C 1.00468(12) 0.11377(9) 0.52663(9) 0.0155(3) Uani 1 1 d . .
C5 C 1.05375(12) 0.07725(9) 0.48194(9) 0.0157(3) Uani 1 1 d . .
C6 C 1.02865(12) 0.07794(9) 0.41821(8) 0.0146(3) Uani 1 1 d . .
C7 C 1.04020(13) 0.10738(9) 0.58948(9) 0.0163(3) Uani 1 1 d . .
C8 C 1.11475(13) 0.06500(10) 0.59175(9) 0.0175(3) Uani 1 1 d . .
C9 C 1.15827(14) 0.05082(11) 0.64797(10) 0.0225(4) Uani 1 1 d . .
H1 H 1.2081 0.0212 0.6492 0.027 Uiso 1 1 calc R U
C10 C 1.12674(15) 0.08106(11) 0.70164(10) 0.0243(4) Uani 1 1 d . .
H2A H 1.1558 0.0725 0.7402 0.029 Uiso 1 1 calc R U
C11 C 1.05287(15) 0.12402(11) 0.70016(10) 0.0235(4) Uani 1 1 d . .
H3A H 1.0325 0.1445 0.7375 0.028 Uiso 1 1 calc R U
C12 C 1.00929(14) 0.13685(10) 0.64433(9) 0.0199(4) Uani 1 1 d . .
H4 H 0.9586 0.1656 0.6435 0.024 Uiso 1 1 calc R U
C13 C 1.07489(12) 0.04152(9) 0.36840(9) 0.0159(3) Uani 1 1 d . .
C14 C 1.15673(13) 0.00796(10) 0.37291(10) 0.0209(4) Uani 1 1 d . .
H14 H 1.1872 0.0059 0.4118 0.025 Uiso 1 1 calc R U
C15 C 1.19361(14) -0.02241(11) 0.32069(10) 0.0236(4) Uani 1 1 d . .
H15 H 1.2499 -0.0444 0.3234 0.028 Uiso 1 1 calc R U
C16 C 1.14781(14) -0.02047(11) 0.26484(10) 0.0252(4) Uani 1 1 d . .
H16 H 1.1711 -0.0423 0.2289 0.030 Uiso 1 1 calc R U
C17 C 1.06757(14) 0.01370(11) 0.26212(10) 0.0226(4) Uani 1 1 d . .
H7 H 1.0365 0.0159 0.2235 0.027 Uiso 1 1 calc R U
C18 C 0.86045(13) 0.26292(10) 0.34369(9) 0.0175(3) Uani 1 1 d . .
C19 C 0.95298(14) 0.27403(10) 0.34137(9) 0.0191(4) Uani 1 1 d . .
H18 H 0.9904 0.2415 0.3223 0.023 Uiso 1 1 calc R U
C20 C 0.99143(14) 0.33142(10) 0.36625(9) 0.0216(4) Uani 1 1 d . .
H19 H 1.0544 0.3381 0.3640 0.026 Uiso 1 1 calc R U
C21 C 0.93662(15) 0.37919(10) 0.39466(10) 0.0228(4) Uani 1 1 d . .
C22 C 0.84433(15) 0.36830(11) 0.39786(10) 0.0250(4) Uani 1 1 d . .
H20 H 0.8071 0.4004 0.4178 0.030 Uiso 1 1 calc R U
C23 C 0.80631(14) 0.31123(11) 0.37233(10) 0.0219(4) Uani 1 1 d . .
H21 H 0.7433 0.3049 0.3743 0.026 Uiso 1 1 calc R U
C24 C 0.71124(13) 0.16614(9) 0.34563(9) 0.0171(3) Uani 1 1 d . .
C25 C 0.70693(14) 0.11002(10) 0.38462(9) 0.0193(4) Uani 1 1 d . .
H25 H 0.7590 0.0835 0.3909 0.023 Uiso 1 1 calc R U
C26 C 0.62811(14) 0.09274(10) 0.41409(10) 0.0219(4) Uani 1 1 d . .
H8 H 0.6261 0.0542 0.4400 0.026 Uiso 1 1 calc R U
C27 C 0.55145(14) 0.13150(11) 0.40614(9) 0.0204(4) Uani 1 1 d . .
C28 C 0.55330(13) 0.18642(10) 0.36609(10) 0.0209(4) Uani 1 1 d . .
H12 H 0.5007 0.2122 0.3594 0.025 Uiso 1 1 calc R U
C29 C 0.63284(14) 0.20309(10) 0.33603(10) 0.0210(4) Uani 1 1 d . .
H13 H 0.6339 0.2403 0.3084 0.025 Uiso 1 1 calc R U
C30 C 0.77843(12) 0.21769(9) 0.23152(9) 0.0168(3) Uani 1 1 d . .
C31 C 0.72038(13) 0.17868(10) 0.19560(9) 0.0196(4) Uani 1 1 d . .
H28 H 0.7001 0.1370 0.2115 0.023 Uiso 1 1 calc R U
C32 C 0.69158(13) 0.19967(10) 0.13696(9) 0.0202(4) Uani 1 1 d . .
H27 H 0.6520 0.1726 0.1131 0.024 Uiso 1 1 calc R U
C33 C 0.72144(13) 0.26087(10) 0.11367(9) 0.0188(4) Uani 1 1 d . .
C34 C 0.77714(14) 0.30090(10) 0.14944(9) 0.0213(4) Uani 1 1 d . .
H26 H 0.7959 0.3432 0.1340 0.026 Uiso 1 1 calc R U
C35 C 0.80577(14) 0.27934(10) 0.20796(9) 0.0199(4) Uani 1 1 d . .
H35 H 0.8443 0.3070 0.2320 0.024 Uiso 1 1 calc R U
C36 C 0.64710(17) 0.24412(12) 0.01603(10) 0.0309(5) Uani 1 1 d . .
H22 H 0.6791 0.2021 0.0083 0.046 Uiso 1 1 calc R U
H23 H 0.6369 0.2673 -0.0236 0.046 Uiso 1 1 calc R U
H24 H 0.5894 0.2345 0.0359 0.046 Uiso 1 1 calc R U
C37 C 0.40082(15) 0.15408(13) 0.43787(11) 0.0295(5) Uani 1 1 d . .
H9 H 0.3540 0.1350 0.4646 0.044 Uiso 1 1 calc R U
H10 H 0.3789 0.1568 0.3949 0.044 Uiso 1 1 calc R U
H11 H 0.4163 0.1990 0.4527 0.044 Uiso 1 1 calc R U
C38 C 1.06102(18) 0.44854(12) 0.42117(13) 0.0341(5) Uani 1 1 d . .
H38 H 1.0915 0.4097 0.4394 0.051 Uiso 1 1 calc R U
H38A H 1.0742 0.4884 0.4461 0.051 Uiso 1 1 calc R U
H17 H 1.0822 0.4554 0.3784 0.051 Uiso 1 1 calc R U
N1 N 1.03195(11) 0.04399(8) 0.31223(7) 0.0167(3) Uani 1 1 d . .
O1 O 0.96625(12) 0.43698(8) 0.42066(8) 0.0309(4) Uani 1 1 d . .
O2 O 0.47862(10) 0.11231(8) 0.43994(7) 0.0263(3) Uani 1 1 d . .
O3 O 0.69952(11) 0.28565(8) 0.05615(7) 0.0266(3) Uani 1 1 d . .
P1 P 0.81620(3) 0.18743(2) 0.30759(2) 0.01499(9) Uani 1 1 d . .
Pt1 Pt 0.92027(2) 0.10647(2) 0.30885(2) 0.01418(2) Uani 1 1 d . .
S1 S 1.14295(3) 0.03388(2) 0.51781(2) 0.01854(9) Uani 1 1 d . .
Cl1 Cl 0.88478(4) 0.07305(3) 0.20552(2) 0.02307(9) Uani 1 1 d . .

loop_
_atom_site_aniso_label
_atom_site_aniso_U_11
_atom_site_aniso_U_22
_atom_site_aniso_U_33
_atom_site_aniso_U_23
_atom_site_aniso_U_13
_atom_site_aniso_U_12
C1 0.0146(8) 0.0163(8) 0.0146(8) 0.0013(6) -0.0003(6) 0.0014(6)
C2 0.0176(8) 0.0178(8) 0.0157(8) 0.0002(7) -0.0011(7) 0.0049(7)
C3 0.0190(9) 0.0176(8) 0.0145(8) -0.0017(7) 0.0014(7) 0.0036(7)
C4 0.0157(8) 0.0156(8) 0.0152(8) 0.0007(6) -0.0008(6) -0.0003(6)
C5 0.0142(8) 0.0148(8) 0.0179(8) 0.0012(7) -0.0022(6) 0.0010(6)
C6 0.0137(8) 0.0143(8) 0.0158(8) -0.0004(6) 0.0008(6) 0.0001(6)
C7 0.0170(8) 0.0157(8) 0.0163(8) 0.0012(6) -0.0008(6) -0.0019(7)
C8 0.0167(8) 0.0177(8) 0.0181(8) 0.0011(7) -0.0028(7) -0.0018(7)
C9 0.0204(9) 0.0236(10) 0.0235(10) 0.0034(8) -0.0063(8) 0.0003(8)
C10 0.0245(10) 0.0284(10) 0.0199(9) 0.0045(8) -0.0064(8) -0.0016(8)
C11 0.0269(10) 0.0260(10) 0.0176(9) -0.0009(7) -0.0009(8) -0.0022(8)
C12 0.0206(9) 0.0216(9) 0.0174(8) 0.0009(7) -0.0011(7) 0.0004(7)
C13 0.0157(8) 0.0143(8) 0.0176(8) 0.0000(6) 0.0025(7) -0.0006(6)
C14 0.0182(9) 0.0238(9) 0.0206(9) 0.0006(7) 0.0020(7) 0.0046(7)
C15 0.0186(9) 0.0236(10) 0.0287(10) -0.0010(8) 0.0070(8) 0.0043(8)
C16 0.0231(10) 0.0287(10) 0.0238(10) -0.0055(8) 0.0084(8) 0.0027(8)
C17 0.0219(9) 0.0263(10) 0.0195(9) -0.0061(8) 0.0030(7) 0.0007(8)
C18 0.0191(8) 0.0180(9) 0.0154(8) 0.0015(7) -0.0023(7) 0.0014(7)
C19 0.0201(9) 0.0194(9) 0.0179(9) -0.0004(7) 0.0000(7) 0.0002(7)
C20 0.0214(9) 0.0223(9) 0.0210(9) 0.0013(7) -0.0024(7) -0.0013(8)
C21 0.0310(11) 0.0189(9) 0.0187(9) 0.0002(7) -0.0056(8) -0.0017(8)
C22 0.0281(11) 0.0213(10) 0.0258(10) -0.0054(8) -0.0023(8) 0.0068(8)
C23 0.0195(9) 0.0240(10) 0.0223(9) -0.0001(8) -0.0014(7) 0.0036(8)
C24 0.0175(8) 0.0173(8) 0.0165(8) 0.0012(7) -0.0011(7) -0.0007(7)
C25 0.0206(9) 0.0170(8) 0.0204(9) 0.0011(7) -0.0003(7) 0.0022(7)
C26 0.0248(10) 0.0186(9) 0.0224(9) 0.0034(7) 0.0013(8) -0.0008(7)
C27 0.0194(9) 0.0234(9) 0.0184(9) -0.0015(7) 0.0016(7) -0.0033(8)
C28 0.0170(8) 0.0226(9) 0.0230(9) 0.0018(8) -0.0022(7) 0.0018(7)
C29 0.0200(9) 0.0215(9) 0.0214(9) 0.0038(7) -0.0015(7) 0.0008(7)
C30 0.0158(8) 0.0172(8) 0.0175(8) 0.0026(7) -0.0008(6) 0.0000(7)
C31 0.0194(9) 0.0191(9) 0.0202(9) 0.0036(7) -0.0029(7) -0.0040(7)
C32 0.0189(9) 0.0207(9) 0.0211(9) 0.0011(7) -0.0045(7) -0.0039(7)
C33 0.0186(9) 0.0219(9) 0.0158(8) 0.0041(7) -0.0023(7) 0.0007(7)
C34 0.0257(10) 0.0184(9) 0.0198(9) 0.0044(7) -0.0019(7) -0.0038(7)
C35 0.0209(9) 0.0192(9) 0.0194(9) 0.0007(7) -0.0024(7) -0.0041(7)
C36 0.0412(13) 0.0300(11) 0.0215(10) 0.0023(9) -0.0147(9) -0.0032(10)
C37 0.0230(10) 0.0352(12) 0.0302(11) -0.0043(9) 0.0073(9) 0.0027(9)
C38 0.0407(14) 0.0213(10) 0.0402(13) 0.0009(10) -0.0110(11) -0.0081(9)
N1 0.0155(7) 0.0176(7) 0.0170(7) -0.0016(6) 0.0029(6) -0.0004(6)
O1 0.0377(9) 0.0181(7) 0.0367(9) -0.0055(6) -0.0090(7) -0.0006(7)
O2 0.0196(7) 0.0316(8) 0.0278(8) 0.0035(6) 0.0059(6) -0.0012(6)
O3 0.0357(8) 0.0248(8) 0.0193(7) 0.0067(6) -0.0103(6) -0.0052(7)
P1 0.0154(2) 0.0160(2) 0.0135(2) 0.00140(17) -0.00151(16) -0.00007(17)
Pt1 0.01494(4) 0.01564(4) 0.01194(3) -0.00037(2) 0.00012(2) 0.00064(2)
S1 0.0158(2) 0.0206(2) 0.0192(2) -0.00018(17) -0.00232(16) 0.00417(17)
Cl1 0.0276(2) 0.0260(2) 0.0155(2) -0.00311(17) -0.00302(17) 0.00229(19)

loop_
_atom_type_symbol
_atom_type_description
_atom_type_scat_dispersion_real
_atom_type_scat_dispersion_imag
_atom_type_scat_source
C C 0.0033 0.0016 'International Tables Vol C Tables 4.2.6.8 and 6.1.1.4'
H H 0.0000 0.0000 'International Tables Vol C Tables 4.2.6.8 and 6.1.1.4'
N N 0.0061 0.0033 'International Tables Vol C Tables 4.2.6.8 and 6.1.1.4'
O O 0.0106 0.0060 'International Tables Vol C Tables 4.2.6.8 and 6.1.1.4'
P P 0.1023 0.0942 'International Tables Vol C Tables 4.2.6.8 and 6.1.1.4'
Pt Pt -1.7033 8.3905 'International Tables Vol C Tables 4.2.6.8 and 6.1.1.4'
S S 0.1246 0.1234 'International Tables Vol C Tables 4.2.6.8 and 6.1.1.4'
Cl Cl 0.1484 0.1585 'International Tables Vol C Tables 4.2.6.8 and 6.1.1.4'

loop_
_geom_angle_atom_site_label_1
_geom_angle_atom_site_label_2
_geom_angle_atom_site_label_3
_geom_angle
C2 C1 C6 117.90(17)
C2 C1 Pt1 127.30(14)
C6 C1 Pt1 114.54(13)
C3 C2 C1 122.41(17)
C3 C2 H2 118.8
C1 C2 H2 118.8
C2 C3 C4 120.06(17)
C2 C3 H3 120.0
C4 C3 H3 120.0
C3 C4 C5 119.40(17)
C3 C4 C7 127.33(17)
C5 C4 C7 113.27(16)
C4 C5 C6 120.87(17)
C4 C5 S1 110.49(14)
C6 C5 S1 128.64(14)
C5 C6 C1 119.36(16)
C5 C6 C13 125.00(17)
C1 C6 C13 115.65(16)
C12 C7 C8 119.33(18)
C12 C7 C4 128.63(18)
C8 C7 C4 112.04(17)
C9 C8 C7 121.47(18)
C9 C8 S1 126.56(16)
C7 C8 S1 111.97(14)
C10 C9 C8 118.09(19)
C10 C9 H1 121.0
C8 C9 H1 121.0
C9 C10 C11 121.20(19)
C9 C10 H2A 119.4
C11 C10 H2A 119.4
C12 C11 C10 120.2(2)
C12 C11 H3A 119.9
C10 C11 H3A 119.9
C11 C12 C7 119.66(19)
C11 C12 H4 120.2
C7 C12 H4 120.2
N1 C13 C14 119.29(17)
N1 C13 C6 113.81(16)
C14 C13 C6 126.87(18)
C15 C14 C13 120.07(19)
C15 C14 H14 120.0
C13 C14 H14 120.0
C16 C15 C14 119.45(19)
C16 C15 H15 120.3
C14 C15 H15 120.3
C15 C16 C17 118.73(19)
C15 C16 H16 120.6
C17 C16 H16 120.6
N1 C17 C16 122.2(2)
N1 C17 H7 118.9
C16 C17 H7 118.9
C19 C18 C23 118.39(18)
C19 C18 P1 118.33(15)
C23 C18 P1 123.26(15)
C20 C19 C18 121.67(19)
C20 C19 H18 119.2
C18 C19 H18 119.2
C19 C20 C21 119.32(19)
C19 C20 H19 120.3
C21 C20 H19 120.3
O1 C21 C22 115.7(2)
O1 C21 C20 124.8(2)
C22 C21 C20 119.51(19)
C23 C22 C21 120.8(2)
C23 C22 H20 119.6
C21 C22 H20 119.6
C22 C23 C18 120.25(19)
C22 C23 H21 119.9
C18 C23 H21 119.9
C29 C24 C25 118.18(18)
C29 C24 P1 122.11(15)
C25 C24 P1 119.68(15)
C26 C25 C24 120.88(19)
C26 C25 H25 119.6
C24 C25 H25 119.6
C25 C26 C27 120.37(19)
C25 C26 H8 119.8
C27 C26 H8 119.8
O2 C27 C26 115.75(18)
O2 C27 C28 124.43(19)
C26 C27 C28 119.81(19)
C29 C28 C27 119.39(19)
C29 C28 H12 120.3
C27 C28 H12 120.3
C28 C29 C24 121.28(19)
C28 C29 H13 119.4
C24 C29 H13 119.4
C35 C30 C31 118.39(17)
C35 C30 P1 121.72(15)
C31 C30 P1 119.88(14)
C32 C31 C30 121.37(18)
C32 C31 H28 119.3
C30 C31 H28 119.3
C31 C32 C33 119.26(18)
C31 C32 H27 120.4
C33 C32 H27 120.4
O3 C33 C34 115.68(17)
O3 C33 C32 124.31(18)
C34 C33 C32 120.01(17)
C33 C34 C35 120.25(18)
C33 C34 H26 119.9
C35 C34 H26 119.9
C30 C35 C34 120.67(18)
C30 C35 H35 119.7
C34 C35 H35 119.7
O3 C36 H22 109.5
O3 C36 H23 109.5
H22 C36 H23 109.5
O3 C36 H24 109.5
H22 C36 H24 109.5
H23 C36 H24 109.5
O2 C37 H9 109.5
O2 C37 H10 109.5
H9 C37 H10 109.5
O2 C37 H11 109.5
H9 C37 H11 109.5
H10 C37 H11 109.5
O1 C38 H38 109.5
O1 C38 H38A 109.5
H38 C38 H38A 109.5
O1 C38 H17 109.5
H38 C38 H17 109.5
H38A C38 H17 109.5
C17 N1 C13 120.23(17)
C17 N1 Pt1 123.98(14)
C13 N1 Pt1 115.34(12)
C21 O1 C38 117.53(19)
C27 O2 C37 117.85(17)
C33 O3 C36 117.60(16)
C24 P1 C18 108.43(9)
C24 P1 C30 102.24(9)
C18 P1 C30 102.54(9)
C24 P1 Pt1 115.01(6)
C18 P1 Pt1 109.97(6)
C30 P1 Pt1 117.57(6)
C1 Pt1 N1 80.25(7)
C1 Pt1 P1 96.26(5)
N1 Pt1 P1 170.58(5)
C1 Pt1 Cl1 169.32(5)
N1 Pt1 Cl1 92.43(5)
P1 Pt1 Cl1 92.127(18)
C8 S1 C5 92.21(9)

loop_
_geom_bond_atom_site_label_1
_geom_bond_atom_site_label_2
_geom_bond_distance
C1 C2 1.411(3)
C1 C6 1.424(3)
C1 Pt1 2.0080(19)
C2 C3 1.384(3)
C2 H2 0.9500
C3 C4 1.394(3)
C3 H3 0.9500
C4 C5 1.409(3)
C4 C7 1.454(3)
C5 C6 1.417(3)
C5 S1 1.7649(19)
C6 C13 1.465(2)
C7 C12 1.394(3)
C7 C8 1.399(3)
C8 C9 1.398(3)
C8 S1 1.754(2)
C9 C10 1.382(3)
C9 H1 0.9500
C10 C11 1.398(3)
C10 H2A 0.9500
C11 C12 1.386(3)
C11 H3A 0.9500
C12 H4 0.9500
C13 N1 1.365(2)
C13 C14 1.397(3)
C14 C15 1.387(3)
C14 H14 0.9500
C15 C16 1.379(3)
C15 H15 0.9500
C16 C17 1.380(3)
C16 H16 0.9500
C17 N1 1.343(2)
C17 H7 0.9500
C18 C19 1.400(3)
C18 C23 1.401(3)
C18 P1 1.819(2)
C19 C20 1.389(3)
C19 H18 0.9500
C20 C21 1.397(3)
C20 H19 0.9500
C21 O1 1.356(2)
C21 C22 1.396(3)
C22 C23 1.386(3)
C22 H20 0.9500
C23 H21 0.9500
C24 C29 1.399(3)
C24 C25 1.400(3)
C24 P1 1.817(2)
C25 C26 1.379(3)
C25 H25 0.9500
C26 C27 1.392(3)
C26 H8 0.9500
C27 O2 1.361(2)
C27 C28 1.394(3)
C28 C29 1.391(3)
C28 H12 0.9500
C29 H13 0.9500
C30 C35 1.393(3)
C30 C31 1.397(3)
C30 P1 1.8282(19)
C31 C32 1.393(3)
C31 H28 0.9500
C32 C33 1.394(3)
C32 H27 0.9500
C33 O3 1.368(2)
C33 C34 1.385(3)
C34 C35 1.394(3)
C34 H26 0.9500
C35 H35 0.9500
C36 O3 1.428(3)
C36 H22 0.9800
C36 H23 0.9800
C36 H24 0.9800
C37 O2 1.431(3)
C37 H9 0.9800
C37 H10 0.9800
C37 H11 0.9800
C38 O1 1.433(3)
C38 H38 0.9800
C38 H38A 0.9800
C38 H17 0.9800
N1 Pt1 2.0838(16)
P1 Pt1 2.2429(5)
Pt1 Cl1 2.3733(5)

loop_
_geom_torsion_atom_site_label_1
_geom_torsion_atom_site_label_2
_geom_torsion_atom_site_label_3
_geom_torsion_atom_site_label_4
_geom_torsion
C6 C1 C2 C3 0.4(3)
Pt1 C1 C2 C3 174.23(15)
C1 C2 C3 C4 0.4(3)
C2 C3 C4 C5 -0.8(3)
C2 C3 C4 C7 179.50(19)
C3 C4 C5 C6 0.5(3)
C7 C4 C5 C6 -179.82(17)
C3 C4 C5 S1 -178.80(15)
C7 C4 C5 S1 0.9(2)
C4 C5 C6 C1 0.3(3)
S1 C5 C6 C1 179.48(15)
C4 C5 C6 C13 -179.69(17)
S1 C5 C6 C13 -0.6(3)
C2 C1 C6 C5 -0.8(3)
Pt1 C1 C6 C5 -175.36(14)
C2 C1 C6 C13 179.25(17)
Pt1 C1 C6 C13 4.7(2)
C3 C4 C7 C12 -1.0(3)
C5 C4 C7 C12 179.30(19)
C3 C4 C7 C8 178.51(19)
C5 C4 C7 C8 -1.2(2)
C12 C7 C8 C9 0.9(3)
C4 C7 C8 C9 -178.72(18)
C12 C7 C8 S1 -179.53(15)
C4 C7 C8 S1 0.9(2)
C7 C8 C9 C10 -1.3(3)
S1 C8 C9 C10 179.12(16)
C8 C9 C10 C11 0.7(3)
C9 C10 C11 C12 0.3(3)
C10 C11 C12 C7 -0.8(3)
C8 C7 C12 C11 0.2(3)
C4 C7 C12 C11 179.7(2)
C5 C6 C13 N1 172.87(17)
C1 C6 C13 N1 -7.2(2)
C5 C6 C13 C14 -9.3(3)
C1 C6 C13 C14 170.68(19)
N1 C13 C14 C15 0.0(3)
C6 C13 C14 C15 -177.72(19)
C13 C14 C15 C16 -1.5(3)
C14 C15 C16 C17 2.1(3)
C15 C16 C17 N1 -1.3(3)
C23 C18 C19 C20 -0.4(3)
P1 C18 C19 C20 178.08(15)
C18 C19 C20 C21 0.4(3)
C19 C20 C21 O1 179.86(19)
C19 C20 C21 C22 0.3(3)
O1 C21 C22 C23 179.4(2)
C20 C21 C22 C23 -1.0(3)
C21 C22 C23 C18 1.0(3)
C19 C18 C23 C22 -0.3(3)
P1 C18 C23 C22 -178.70(16)
C29 C24 C25 C26 -1.8(3)
P1 C24 C25 C26 179.98(16)
C24 C25 C26 C27 -0.8(3)
C25 C26 C27 O2 -176.48(19)
C25 C26 C27 C28 2.8(3)
O2 C27 C28 C29 177.12(19)
C26 C27 C28 C29 -2.1(3)
C27 C28 C29 C24 -0.6(3)
C25 C24 C29 C28 2.5(3)
P1 C24 C29 C28 -179.33(16)
C35 C30 C31 C32 1.4(3)
P1 C30 C31 C32 -178.83(16)
C30 C31 C32 C33 0.1(3)
C31 C32 C33 O3 178.19(19)
C31 C32 C33 C34 -1.8(3)
O3 C33 C34 C35 -177.98(19)
C32 C33 C34 C35 2.0(3)
C31 C30 C35 C34 -1.2(3)
P1 C30 C35 C34 179.04(16)
C33 C34 C35 C30 -0.5(3)
C16 C17 N1 C13 -0.2(3)
C16 C17 N1 Pt1 171.74(16)
C14 C13 N1 C17 0.9(3)
C6 C13 N1 C17 178.88(17)
C14 C13 N1 Pt1 -171.78(14)
C6 C13 N1 Pt1 6.2(2)
C22 C21 O1 C38 176.9(2)
C20 C21 O1 C38 -2.6(3)
C26 C27 O2 C37 174.33(19)
C28 C27 O2 C37 -4.9(3)
C34 C33 O3 C36 175.9(2)
C32 C33 O3 C36 -4.0(3)
C29 C24 P1 C18 72.67(18)
C25 C24 P1 C18 -109.14(17)
C29 C24 P1 C30 -35.18(19)
C25 C24 P1 C30 143.02(16)
C29 C24 P1 Pt1 -163.78(15)
C25 C24 P1 Pt1 14.41(18)
C19 C18 P1 C24 154.53(15)
C23 C18 P1 C24 -27.09(19)
C19 C18 P1 C30 -97.83(16)
C23 C18 P1 C30 80.55(18)
C19 C18 P1 Pt1 28.00(17)
C23 C18 P1 Pt1 -153.62(15)
C35 C30 P1 C24 127.94(17)
C31 C30 P1 C24 -51.83(18)
C35 C30 P1 C18 15.63(19)
C31 C30 P1 C18 -164.14(16)
C35 C30 P1 Pt1 -105.09(16)
C31 C30 P1 Pt1 75.14(17)
C9 C8 S1 C5 179.26(19)
C7 C8 S1 C5 -0.33(15)
C4 C5 S1 C8 -0.34(15)
C6 C5 S1 C8 -179.54(18)
